data_2218671
loop_
_publ_author_name
'Wang, Wei'

_publ_section_title
<i>catena</i>-Poly[[di-\m-bromido-dicopper(I)]bis[\m-\h^2^,\s^1^-4-(2-allyl-2<i>H</i>-tetrazol-5-yl)pyridine]]
_journal_coeditor_code DN2345
_journal_issue 7
_journal_name_full 'Acta Crystallographica Section E'
_journal_page_first m902
_journal_paper_doi 10.1107/S1600536808012439
_journal_volume 64
_journal_year 2008
_chemical_formula_iupac '[Cu Br (C9 H9 N5)]'
_chemical_formula_moiety 'C9 H9 Br Cu N5'
_chemical_formula_sum 'C9 H9 Br Cu N5'
_chemical_formula_weight 330.66
_chemical_name_systematic
;
catena-Poly[[di-\m-bromido-dicopper(I)]bis[\m-\h^2^,\s^1^-
4-(2-allyl-2<i>H</i>-tetrazol-5-yl)pyridine]]
;
_space_group_IT_number 15
_symmetry_cell_setting monoclinic
_symmetry_space_group_name_Hall '-C 2yc'
_symmetry_space_group_name_H-M 'C 1 2/c 1'
_atom_sites_solution_hydrogens geom
_atom_sites_solution_primary direct
_atom_sites_solution_secondary difmap
_audit_creation_method SHELXL-97
_cell_angle_alpha 90.00
_cell_angle_beta 129.52(3)
_cell_angle_gamma 90.00
_cell_formula_units_Z 8
_cell_length_a 17.502(3)
_cell_length_b 12.047(2)
_cell_length_c 13.664(3)
_cell_measurement_reflns_used 10074
_cell_measurement_temperature 293(2)
_cell_measurement_theta_max 28.81
_cell_measurement_theta_min 3.02
_cell_volume 2222.4(12)
_computing_cell_refinement 'CrystalClear (Rigaku, 2005)'
_computing_data_collection 'CrystalClear (Rigaku, 2005)'
_computing_data_reduction 'CrystalClear (Rigaku, 2005)'
_computing_molecular_graphics
;
ORTEPIII (Johnson & Burnett, 1997) and ORTEP32 for Windows (Farrugia,
1997)
;
_computing_publication_material 'SHELXL97 (Sheldrick, 2008)'
_computing_structure_refinement 'SHELXL97 (Sheldrick, 2008)'
_computing_structure_solution 'SHELXS97 (Sheldrick, 2008)'
_diffrn_ambient_temperature 293(2)
_diffrn_detector_area_resol_mean 13.6612
_diffrn_measured_fraction_theta_full 0.999
_diffrn_measured_fraction_theta_max 0.999
_diffrn_measurement_device_type 'Rigaku Mercury2'
_diffrn_measurement_method CCD_Profile_fitting
_diffrn_radiation_monochromator graphite
_diffrn_radiation_source 'fine-focus sealed tube'
_diffrn_radiation_type MoK\a
_diffrn_radiation_wavelength 0.71073
_diffrn_reflns_av_R_equivalents 0.0499
_diffrn_reflns_av_sigmaI/netI 0.0379
_diffrn_reflns_limit_h_max 22
_diffrn_reflns_limit_h_min -22
_diffrn_reflns_limit_k_max 15
_diffrn_reflns_limit_k_min -15
_diffrn_reflns_limit_l_max 17
_diffrn_reflns_limit_l_min -17
_diffrn_reflns_number 11222
_diffrn_reflns_theta_full 27.48
_diffrn_reflns_theta_max 27.48
_diffrn_reflns_theta_min 3.02
_exptl_absorpt_coefficient_mu 5.539
_exptl_absorpt_correction_T_max 1
_exptl_absorpt_correction_T_min 0.661
_exptl_absorpt_correction_type multi-scan
_exptl_absorpt_process_details '(CrystalClear; Rigaku, 2005)'
_exptl_crystal_colour colorless
_exptl_crystal_density_diffrn 1.977
_exptl_crystal_density_method 'not measured'
_exptl_crystal_description block
_exptl_crystal_F_000 1296
_exptl_crystal_size_max 0.2
_exptl_crystal_size_mid 0.15
_exptl_crystal_size_min 0.1
_refine_diff_density_max 0.399
_refine_diff_density_min -0.767
_refine_ls_extinction_method none
_refine_ls_goodness_of_fit_ref 1.074
_refine_ls_hydrogen_treatment constr
_refine_ls_matrix_type full
_refine_ls_number_parameters 145
_refine_ls_number_reflns 2552
_refine_ls_number_restraints 0
_refine_ls_restrained_S_all 1.074
_refine_ls_R_factor_all 0.0554
_refine_ls_R_factor_gt 0.0387
_refine_ls_shift/su_max 0.001
_refine_ls_shift/su_mean 0.000
_refine_ls_structure_factor_coef Fsqd
_refine_ls_weighting_details 'calc w=1/[\s^2^(Fo^2^)+(0.03P)^2^+4.1679P] where P=(Fo^2^+2Fc^2^)/3'
_refine_ls_weighting_scheme calc
_refine_ls_wR_factor_gt 0.0817
_refine_ls_wR_factor_ref 0.0878
_reflns_number_gt 1962
_reflns_number_total 2552
_reflns_threshold_expression I>2\s(I)
_cod_data_source_file dn2345.cif
_cod_data_source_block I
_cod_original_sg_symbol_H-M 'C 2/c'
_cod_database_code 2218671
_cod_database_fobs_code 2218671

loop_
_symmetry_equiv_pos_as_xyz
'x, y, z'
'-x, y, -z+1/2'
'x+1/2, y+1/2, z'
'-x+1/2, y+1/2, -z+1/2'
'-x, -y, -z'
'x, -y, z-1/2'
'-x+1/2, -y+1/2, -z'
'x+1/2, -y+1/2, z-1/2'

loop_
_atom_site_type_symbol
_atom_site_label
_atom_site_fract_x
_atom_site_fract_y
_atom_site_fract_z
_atom_site_U_iso_or_equiv
_atom_site_adp_type
_atom_site_calc_flag
_atom_site_refinement_flags
_atom_site_occupancy
Cu Cu1 0.39530(4) -0.00789(3) 0.59335(4) 0.03898(15) Uani d . 1
Br Br1 0.41669(3) -0.00735(3) 0.79367(3) 0.03492(12) Uani d . 1
N N1 0.4034(2) 0.4106(2) 0.5433(3) 0.0379(8) Uani d . 1
N N2 0.3650(3) 0.4582(3) 0.3597(3) 0.0448(8) Uani d . 1
N N3 0.3835(3) 0.3508(3) 0.3743(3) 0.0475(9) Uani d . 1
N N4 0.4055(2) 0.3250(2) 0.4833(3) 0.0363(7) Uani d . 1
N N5 0.3645(2) 0.8317(2) 0.5386(3) 0.0319(7) Uani d . 1
C C1 0.2905(3) 0.0849(3) 0.4367(4) 0.0397(9) Uani d . 1
H H1A 0.2909 0.0807 0.3661 0.048 Uiso calc R 1
H H1B 0.2243 0.0836 0.4105 0.048 Uiso calc R 1
C C2 0.3548(3) 0.1574(3) 0.5299(4) 0.0376(9) Uani d . 1
H H2 0.3295 0.2001 0.5648 0.045 Uiso calc R 1
C C3 0.4350(3) 0.2120(3) 0.5368(4) 0.0449(10) Uani d . 1
H H3A 0.4950 0.2157 0.6246 0.054 Uiso calc R 1
H H3B 0.4488 0.1681 0.4902 0.054 Uiso calc R 1
C C4 0.3456(3) 0.6920(3) 0.4013(3) 0.0356(9) Uani d . 1
H H4 0.3317 0.6742 0.3251 0.043 Uiso calc R 1
C C5 0.3673(2) 0.6090(3) 0.4859(3) 0.0285(7) Uani d . 1
C C6 0.3807(3) 0.7513(3) 0.6168(3) 0.0338(8) Uani d . 1
H H6 0.3909 0.7711 0.6901 0.041 Uiso calc R 1
C C7 0.3451(3) 0.8007(3) 0.4310(3) 0.0366(9) Uani d . 1
H H7 0.3304 0.8554 0.3732 0.044 Uiso calc R 1
C C8 0.3830(3) 0.6403(3) 0.5945(3) 0.0338(8) Uani d . 1
H H8 0.3951 0.5871 0.6522 0.041 Uiso calc R 1
C C9 0.3769(3) 0.4926(3) 0.4619(3) 0.0315(8) Uani d . 1

loop_
_atom_site_aniso_label
_atom_site_aniso_U_11
_atom_site_aniso_U_22
_atom_site_aniso_U_33
_atom_site_aniso_U_12
_atom_site_aniso_U_13
_atom_site_aniso_U_23
Cu1 0.0551(3) 0.0158(2) 0.0379(3) 0.0008(2) 0.0258(2) -0.00052(17)
Br1 0.0433(2) 0.0305(2) 0.0396(2) -0.00627(16) 0.03041(19) -0.00676(15)
N1 0.0484(19) 0.0190(15) 0.0431(19) 0.0017(14) 0.0276(17) 0.0017(13)
N2 0.062(2) 0.0236(16) 0.043(2) 0.0066(16) 0.0307(18) 0.0007(14)
N3 0.068(2) 0.0244(17) 0.048(2) 0.0036(16) 0.036(2) -0.0030(14)
N4 0.0409(18) 0.0135(14) 0.050(2) 0.0011(13) 0.0271(17) -0.0007(13)
N5 0.0372(17) 0.0154(14) 0.0352(17) 0.0002(12) 0.0193(15) -0.0010(12)
C1 0.039(2) 0.0268(19) 0.048(2) 0.0042(16) 0.0248(19) 0.0102(17)
C2 0.057(2) 0.0164(17) 0.047(2) 0.0117(17) 0.037(2) 0.0068(15)
C3 0.044(2) 0.0163(18) 0.064(3) 0.0055(16) 0.029(2) 0.0065(17)
C4 0.051(2) 0.0209(17) 0.031(2) -0.0029(16) 0.0243(19) -0.0024(14)
C5 0.0269(17) 0.0171(16) 0.0332(18) -0.0031(14) 0.0153(16) -0.0011(13)
C6 0.045(2) 0.0199(17) 0.038(2) -0.0036(15) 0.0272(19) -0.0026(15)
C7 0.049(2) 0.0185(17) 0.037(2) 0.0002(16) 0.0248(19) 0.0047(15)
C8 0.042(2) 0.0199(17) 0.036(2) -0.0025(15) 0.0236(18) 0.0034(14)
C9 0.0322(17) 0.0168(17) 0.0372(19) -0.0029(14) 0.0182(16) 0.0003(14)

loop_
_atom_type_symbol
_atom_type_description
_atom_type_scat_dispersion_real
_atom_type_scat_dispersion_imag
_atom_type_scat_source
C C 0.0033 0.0016 'International Tables Vol C Tables 4.2.6.8 and 6.1.1.4'
H H 0.0000 0.0000 'International Tables Vol C Tables 4.2.6.8 and 6.1.1.4'
Br Br -0.2901 2.4595 'International Tables Vol C Tables 4.2.6.8 and 6.1.1.4'
Cu Cu 0.3201 1.2651 'International Tables Vol C Tables 4.2.6.8 and 6.1.1.4'
N N 0.0061 0.0033 'International Tables Vol C Tables 4.2.6.8 and 6.1.1.4'

loop_
_geom_angle_atom_site_label_1
_geom_angle_atom_site_label_2
_geom_angle_atom_site_label_3
_geom_angle_site_symmetry_1
_geom_angle_site_symmetry_3
_geom_angle
N5 Cu1 C1 1_545 . 106.55(13)
N5 Cu1 C2 1_545 . 144.30(14)
C1 Cu1 C2 . . 37.93(14)
N5 Cu1 Br1 1_545 . 103.04(9)
C1 Cu1 Br1 . . 123.33(12)
C2 Cu1 Br1 . . 102.94(10)
N5 Cu1 Br1 1_545 2_656 99.28(9)
C1 Cu1 Br1 . 2_656 124.96(11)
C2 Cu1 Br1 . 2_656 102.07(11)
Br1 Cu1 Br1 . 2_656 95.64(4)
Cu1 Br1 Cu1 . 2_656 84.36(4)
C9 N1 N4 . . 101.0(3)
N3 N2 C9 . . 106.6(3)
N4 N3 N2 . . 105.6(3)
N3 N4 N1 . . 114.3(3)
N3 N4 C3 . . 122.5(3)
N1 N4 C3 . . 123.2(3)
C6 N5 C7 . . 117.1(3)
C6 N5 Cu1 . 1_565 121.9(2)
C7 N5 Cu1 . 1_565 119.8(2)
C2 C1 Cu1 . . 73.3(2)
C2 C1 H1A . . 116.2
Cu1 C1 H1A . . 116.2
C2 C1 H1B . . 116.2
Cu1 C1 H1B . . 116.2
H1A C1 H1B . . 113.2
C1 C2 C3 . . 122.0(4)
C1 C2 Cu1 . . 68.8(2)
C3 C2 Cu1 . . 109.5(2)
C1 C2 H2 . . 115.7
C3 C2 H2 . . 115.7
Cu1 C2 H2 . . 115.7
N4 C3 C2 . . 110.9(3)
N4 C3 H3A . . 109.5
C2 C3 H3A . . 109.5
N4 C3 H3B . . 109.5
C2 C3 H3B . . 109.5
H3A C3 H3B . . 108.0
C7 C4 C5 . . 119.4(3)
C7 C4 H4 . . 120.3
C5 C4 H4 . . 120.3
C8 C5 C4 . . 117.6(3)
C8 C5 C9 . . 121.8(3)
C4 C5 C9 . . 120.6(3)
N5 C6 C8 . . 123.3(3)
N5 C6 H6 . . 118.3
C8 C6 H6 . . 118.3
N5 C7 C4 . . 123.2(3)
N5 C7 H7 . . 118.4
C4 C7 H7 . . 118.4
C6 C8 C5 . . 119.3(3)
C6 C8 H8 . . 120.3
C5 C8 H8 . . 120.3
N1 C9 N2 . . 112.5(3)
N1 C9 C5 . . 123.2(3)
N2 C9 C5 . . 124.2(3)

loop_
_geom_bond_atom_site_label_1
_geom_bond_atom_site_label_2
_geom_bond_site_symmetry_2
_geom_bond_distance
Cu1 N5 1_545 2.017(3)
Cu1 C1 . 2.050(4)
Cu1 C2 . 2.106(3)
Cu1 Br1 . 2.5156(9)
Cu1 Br1 2_656 2.5973(11)
Br1 Cu1 2_656 2.5973(11)
N1 C9 . 1.330(4)
N1 N4 . 1.332(4)
N2 N3 . 1.317(4)
N2 C9 . 1.340(5)
N3 N4 . 1.317(5)
N4 C3 . 1.475(4)
N5 C6 . 1.332(4)
N5 C7 . 1.334(4)
N5 Cu1 1_565 2.017(3)
C1 C2 . 1.351(5)
C1 H1A . 0.9700
C1 H1B . 0.9700
C2 C3 . 1.496(6)
C2 H2 . 0.9800
C3 H3A . 0.9700
C3 H3B . 0.9700
C4 C7 . 1.373(5)
C4 C5 . 1.386(5)
C4 H4 . 0.9300
C5 C8 . 1.378(5)
C5 C9 . 1.475(4)
C6 C8 . 1.378(5)
C6 H6 . 0.9300
C7 H7 . 0.9300
C8 H8 . 0.9300
